data_4307626
loop_
_publ_author_name
'Michael J. Rose'
'Apurba K. Patra'
'Eric A. Alcid'
'Marylin M. Olmstead'
'Pradip K. Mascharak'

_publ_section_title
;
Ruthenium Nitrosyls Derived from Polypyridine Ligands with Carboxamide or
Imine Nitrogen Donor(s): Isoelectronic Complexes with Different NO
Photolability
;
_journal_name_full 'Inorganic Chemistry'
_journal_page_first 2328
_journal_page_last 2338
_journal_paper_doi 10.1021/ic0620945
_journal_volume 46
_journal_year 2007
_chemical_formula_moiety 'C21 H19 Cl N5 O2 Ru, C2 H3 N'
_chemical_formula_sum 'C23 H22 Cl N6 O2 Ru'
_chemical_formula_weight 550.99
_chemical_name_common (Py3P)Ru(Cl).CH3CN
_chemical_name_systematic
; 
 ? 
;
_space_group_IT_number 14
_symmetry_cell_setting monoclinic
_symmetry_space_group_name_Hall '-P 2ybc'
_symmetry_space_group_name_H-M 'P 1 21/c 1'
_atom_sites_solution_hydrogens geom
_atom_sites_solution_primary direct
_atom_sites_solution_secondary difmap
_audit_creation_method SHELXL-97
_cell_angle_alpha 90.00
_cell_angle_beta 94.899(5)
_cell_angle_gamma 90.00
_cell_formula_units_Z 4
_cell_length_a 10.1334(12)
_cell_length_b 12.7761(15)
_cell_length_c 17.245(2)
_cell_measurement_reflns_used 981
_cell_measurement_temperature 90(2)
_cell_measurement_theta_max 20.0
_cell_measurement_theta_min 3.2
_cell_volume 2224.5(5)
_computing_cell_refinement SMART
_computing_data_collection 'SMART 5.054 (Bruker, 2002)'
_computing_data_reduction 'SAINT 6.45A (Bruker, 2003)'
_computing_molecular_graphics 'SHELXTL 5.1, XP (Sheldrick, 1994)'
_computing_publication_material SHELXL97
_computing_structure_refinement 'SHELXL97 (Sheldrick, 1997)'
_computing_structure_solution 'SHELXS97 (Sheldrick, 1990)'
_diffrn_ambient_temperature 90(2)
_diffrn_detector_area_resol_mean 8.3
_diffrn_measured_fraction_theta_full 0.990
_diffrn_measured_fraction_theta_max 0.990
_diffrn_measurement_device_type 'Bruker SMART 1000'
_diffrn_measurement_method \w
_diffrn_radiation_monochromator graphite
_diffrn_radiation_source 'fine-focus sealed tube'
_diffrn_radiation_type MoK\a
_diffrn_radiation_wavelength 0.71073
_diffrn_reflns_av_R_equivalents 0.0345
_diffrn_reflns_av_sigmaI/netI 0.0265
_diffrn_reflns_limit_h_max 14
_diffrn_reflns_limit_h_min -14
_diffrn_reflns_limit_k_max 18
_diffrn_reflns_limit_k_min -18
_diffrn_reflns_limit_l_max 24
_diffrn_reflns_limit_l_min -24
_diffrn_reflns_number 29566
_diffrn_reflns_theta_full 30.51
_diffrn_reflns_theta_max 30.51
_diffrn_reflns_theta_min 1.99
_diffrn_standards_number 0
_exptl_absorpt_coefficient_mu 0.859
_exptl_absorpt_correction_T_max 0.9344
_exptl_absorpt_correction_T_min 0.7250
_exptl_absorpt_correction_type multi-scan
_exptl_absorpt_process_details 'SADABS 2.10 (Sheldrick, 2003)'
_exptl_crystal_colour 'dark red'
_exptl_crystal_density_diffrn 1.645
_exptl_crystal_density_method 'not measured'
_exptl_crystal_description plate
_exptl_crystal_F_000 1116
_exptl_crystal_size_max 0.40
_exptl_crystal_size_mid 0.16
_exptl_crystal_size_min 0.08
_refine_diff_density_max 1.641
_refine_diff_density_min -0.675
_refine_diff_density_rms 0.094
_refine_ls_extinction_method none
_refine_ls_goodness_of_fit_ref 1.081
_refine_ls_hydrogen_treatment constr
_refine_ls_matrix_type full
_refine_ls_number_parameters 299
_refine_ls_number_reflns 6734
_refine_ls_number_restraints 0
_refine_ls_restrained_S_all 1.081
_refine_ls_R_factor_all 0.0375
_refine_ls_R_factor_gt 0.0279
_refine_ls_shift/su_max 0.002
_refine_ls_shift/su_mean 0.000
_refine_ls_structure_factor_coef Fsqd
_refine_ls_weighting_details 'calc w=1/[\s^2^(Fo^2^)+(0.0381P)^2^+1.4314P] where P=(Fo^2^+2Fc^2^)/3'
_refine_ls_weighting_scheme calc
_refine_ls_wR_factor_gt 0.0687
_refine_ls_wR_factor_ref 0.0759
_reflns_number_gt 5743
_reflns_number_total 6734
_reflns_threshold_expression I>2\s(I)
_cod_data_source_file ic0620945si20061102_062827_5.cif
_cod_data_source_block mn1611
_cod_original_sg_symbol_H-M 'P 21/c'
_cod_database_code 4307626

loop_
_symmetry_equiv_pos_as_xyz
'x, y, z'
'-x, y+1/2, -z+1/2'
'-x, -y, -z'
'x, -y-1/2, z-1/2'

loop_
_atom_site_label
_atom_site_type_symbol
_atom_site_fract_x
_atom_site_fract_y
_atom_site_fract_z
_atom_site_U_iso_or_equiv
_atom_site_adp_type
_atom_site_occupancy
_atom_site_symmetry_multiplicity
_atom_site_calc_flag
_atom_site_refinement_flags
_atom_site_disorder_assembly
_atom_site_disorder_group
Ru1 Ru 0.199685(13) 0.207984(10) 0.914620(7) 0.01297(5) Uani 1 1 d . . .
Cl1 Cl 0.22825(4) 0.05696(3) 0.84025(3) 0.01917(9) Uani 1 1 d . . .
O1 O 0.24279(14) 0.03817(11) 1.11825(8) 0.0225(3) Uani 1 1 d . . .
O2 O 0.53255(14) 0.32367(12) 0.82715(9) 0.0259(3) Uani 1 1 d . . .
N1 N 0.16472(15) 0.33699(12) 0.98824(9) 0.0161(3) Uani 1 1 d . . .
N2 N 0.14789(15) 0.12850(12) 1.01046(9) 0.0166(3) Uani 1 1 d . . .
N3 N 0.37474(15) 0.18153(12) 0.96896(9) 0.0150(3) Uani 1 1 d . . .
N4 N 0.31194(15) 0.29329(11) 0.84784(9) 0.0164(3) Uani 1 1 d . . .
N5 N 0.02606(15) 0.23295(12) 0.84087(9) 0.0157(3) Uani 1 1 d . . .
C1 C 0.25218(19) 0.41653(14) 0.99631(11) 0.0200(3) Uani 1 1 d . . .
H1A H 0.3209 0.4195 0.9622 0.024 Uiso 1 1 calc R . .
C2 C 0.2466(2) 0.49420(16) 1.05209(13) 0.0262(4) Uani 1 1 d . . .
H2A H 0.3086 0.5502 1.0552 0.031 Uiso 1 1 calc R . .
C3 C 0.1484(2) 0.48819(18) 1.10326(13) 0.0311(5) Uani 1 1 d . . .
H3A H 0.1439 0.5386 1.1435 0.037 Uiso 1 1 calc R . .
C4 C 0.0571(2) 0.40751(17) 1.09473(12) 0.0269(4) Uani 1 1 d . . .
H4A H -0.0115 0.4030 1.1289 0.032 Uiso 1 1 calc R . .
C5 C 0.06506(18) 0.33311(15) 1.03653(11) 0.0189(3) Uani 1 1 d . . .
C6 C -0.03628(18) 0.24703(15) 1.02546(11) 0.0199(3) Uani 1 1 d . . .
H6A H -0.0751 0.2478 0.9708 0.024 Uiso 1 1 calc R . .
H6B H -0.1085 0.2610 1.0593 0.024 Uiso 1 1 calc R . .
C7 C 0.02151(18) 0.13760(15) 1.04447(11) 0.0210(4) Uani 1 1 d . . .
H7A H 0.0347 0.1279 1.1016 0.025 Uiso 1 1 calc R . .
H7B H -0.0404 0.0830 1.0228 0.025 Uiso 1 1 calc R . .
C8 C 0.25120(18) 0.08972(14) 1.05808(10) 0.0168(3) Uani 1 1 d . . .
C9 C 0.38353(17) 0.12008(13) 1.03213(10) 0.0159(3) Uani 1 1 d . . .
C10 C 0.50793(19) 0.09481(14) 1.06760(11) 0.0201(3) Uani 1 1 d . . .
H10A H 0.5166 0.0533 1.1134 0.024 Uiso 1 1 calc R . .
C11 C 0.61968(19) 0.13188(15) 1.03433(12) 0.0220(4) Uani 1 1 d . . .
H11A H 0.7055 0.1147 1.0574 0.026 Uiso 1 1 calc R . .
C12 C 0.60666(18) 0.19395(15) 0.96752(12) 0.0209(4) Uani 1 1 d . . .
H12A H 0.6826 0.2188 0.9445 0.025 Uiso 1 1 calc R . .
C13 C 0.48020(17) 0.21851(13) 0.93566(10) 0.0162(3) Uani 1 1 d . . .
C14 C 0.44530(19) 0.28431(14) 0.86392(11) 0.0184(3) Uani 1 1 d . . .
C15 C 0.26167(19) 0.35432(15) 0.78044(11) 0.0204(4) Uani 1 1 d . . .
H15A H 0.2584 0.3100 0.7332 0.025 Uiso 1 1 calc R . .
H15B H 0.3220 0.4138 0.7731 0.025 Uiso 1 1 calc R . .
C16 C 0.12294(18) 0.39574(14) 0.79164(11) 0.0198(3) Uani 1 1 d . . .
H16A H 0.1262 0.4328 0.8422 0.024 Uiso 1 1 calc R . .
H16B H 0.0988 0.4478 0.7503 0.024 Uiso 1 1 calc R . .
C17 C 0.01448(18) 0.31410(14) 0.79002(10) 0.0168(3) Uani 1 1 d . . .
C18 C -0.09840(19) 0.32445(15) 0.73830(11) 0.0203(3) Uani 1 1 d . . .
H18A H -0.1056 0.3820 0.7033 0.024 Uiso 1 1 calc R . .
C19 C -0.19965(19) 0.25209(16) 0.73743(11) 0.0225(4) Uani 1 1 d . . .
H19A H -0.2776 0.2604 0.7033 0.027 Uiso 1 1 calc R . .
C20 C -0.18512(19) 0.16678(15) 0.78758(11) 0.0209(4) Uani 1 1 d . . .
H20A H -0.2518 0.1145 0.7875 0.025 Uiso 1 1 calc R . .
C21 C -0.07144(18) 0.16001(14) 0.83745(10) 0.0174(3) Uani 1 1 d . . .
H21A H -0.0610 0.1012 0.8711 0.021 Uiso 1 1 calc R . .
N6 N 0.3954(3) 0.60112(18) 0.90460(14) 0.0478(6) Uani 1 1 d . . .
C22 C 0.4597(3) 0.59623(19) 0.85454(15) 0.0354(5) Uani 1 1 d . . .
C23 C 0.5405(3) 0.5866(3) 0.78859(16) 0.0456(7) Uani 1 1 d . . .
H23A H 0.5562 0.5124 0.7783 0.068 Uiso 1 1 calc R . .
H23B H 0.6254 0.6221 0.8008 0.068 Uiso 1 1 calc R . .
H23C H 0.4939 0.6187 0.7425 0.068 Uiso 1 1 calc R . .

loop_
_atom_site_aniso_label
_atom_site_aniso_U_11
_atom_site_aniso_U_22
_atom_site_aniso_U_33
_atom_site_aniso_U_23
_atom_site_aniso_U_13
_atom_site_aniso_U_12
Ru1 0.01308(7) 0.01165(7) 0.01426(7) 0.00057(4) 0.00158(5) 0.00033(5)
Cl1 0.0203(2) 0.01525(19) 0.0216(2) -0.00326(15) -0.00031(15) 0.00213(15)
O1 0.0256(7) 0.0228(7) 0.0187(6) 0.0046(5) 0.0007(5) -0.0022(5)
O2 0.0197(7) 0.0275(7) 0.0316(7) 0.0073(6) 0.0086(6) -0.0008(6)
N1 0.0148(6) 0.0158(7) 0.0176(7) -0.0008(5) 0.0004(5) 0.0026(5)
N2 0.0159(7) 0.0168(7) 0.0175(7) 0.0008(5) 0.0026(5) 0.0000(5)
N3 0.0144(6) 0.0134(6) 0.0169(7) -0.0012(5) -0.0001(5) 0.0004(5)
N4 0.0171(7) 0.0148(7) 0.0176(7) 0.0017(5) 0.0034(5) 0.0005(5)
N5 0.0162(7) 0.0142(7) 0.0166(7) 0.0006(5) 0.0011(5) 0.0021(5)
C1 0.0184(8) 0.0178(8) 0.0236(9) -0.0032(7) 0.0011(7) 0.0010(7)
C2 0.0246(9) 0.0195(9) 0.0341(10) -0.0078(8) -0.0007(8) -0.0008(7)
C3 0.0320(11) 0.0272(11) 0.0342(11) -0.0155(9) 0.0044(9) 0.0035(8)
C4 0.0253(10) 0.0278(10) 0.0289(10) -0.0076(8) 0.0087(8) 0.0039(8)
C5 0.0165(8) 0.0196(8) 0.0206(8) -0.0018(7) 0.0025(7) 0.0044(6)
C6 0.0156(8) 0.0230(9) 0.0216(8) -0.0001(7) 0.0050(7) 0.0016(7)
C7 0.0192(8) 0.0231(9) 0.0216(8) 0.0031(7) 0.0067(7) -0.0018(7)
C8 0.0189(8) 0.0142(8) 0.0172(8) -0.0011(6) 0.0011(6) -0.0009(6)
C9 0.0177(8) 0.0128(7) 0.0170(7) -0.0016(6) -0.0001(6) -0.0003(6)
C10 0.0210(8) 0.0167(8) 0.0215(8) -0.0003(6) -0.0044(7) 0.0010(7)
C11 0.0169(8) 0.0197(9) 0.0282(9) -0.0018(7) -0.0041(7) 0.0011(7)
C12 0.0151(8) 0.0195(9) 0.0280(9) -0.0022(7) 0.0014(7) -0.0007(6)
C13 0.0155(8) 0.0129(7) 0.0204(8) -0.0015(6) 0.0028(6) 0.0004(6)
C14 0.0192(8) 0.0155(8) 0.0208(8) 0.0007(6) 0.0034(7) 0.0012(6)
C15 0.0201(8) 0.0205(9) 0.0210(8) 0.0072(7) 0.0033(7) 0.0001(7)
C16 0.0208(8) 0.0151(8) 0.0236(9) 0.0036(6) 0.0020(7) 0.0020(7)
C17 0.0184(8) 0.0140(8) 0.0183(8) 0.0002(6) 0.0040(6) 0.0037(6)
C18 0.0211(9) 0.0204(8) 0.0191(8) 0.0033(7) 0.0010(7) 0.0066(7)
C19 0.0185(8) 0.0263(10) 0.0220(9) 0.0015(7) -0.0023(7) 0.0045(7)
C20 0.0187(8) 0.0209(9) 0.0229(9) -0.0004(7) -0.0004(7) 0.0008(7)
C21 0.0174(8) 0.0161(8) 0.0187(8) 0.0014(6) 0.0019(6) 0.0012(6)
N6 0.0654(16) 0.0307(11) 0.0499(13) 0.0013(10) 0.0207(12) -0.0036(11)
C22 0.0371(12) 0.0309(12) 0.0380(12) 0.0100(9) 0.0028(10) -0.0004(9)
C23 0.0336(13) 0.0605(18) 0.0435(14) 0.0201(13) 0.0077(11) 0.0011(12)

loop_
_atom_type_symbol
_atom_type_description
_atom_type_scat_dispersion_real
_atom_type_scat_dispersion_imag
_atom_type_scat_source
C C 0.0033 0.0016 'International Tables Vol C Tables 4.2.6.8 and 6.1.1.4'
H H 0.0000 0.0000 'International Tables Vol C Tables 4.2.6.8 and 6.1.1.4'
N N 0.0061 0.0033 'International Tables Vol C Tables 4.2.6.8 and 6.1.1.4'
O O 0.0106 0.0060 'International Tables Vol C Tables 4.2.6.8 and 6.1.1.4'
Ru Ru -1.2594 0.8363 'International Tables Vol C Tables 4.2.6.8 and 6.1.1.4'
Cl Cl 0.1484 0.1585 'International Tables Vol C Tables 4.2.6.8 and 6.1.1.4'

loop_
_geom_angle_atom_site_label_1
_geom_angle_atom_site_label_2
_geom_angle_atom_site_label_3
_geom_angle
_geom_angle_site_symmetry_1
_geom_angle_site_symmetry_3
_geom_angle_publ_flag
N3 Ru1 N4 80.46(6) . . ?
N3 Ru1 N2 79.20(6) . . ?
N4 Ru1 N2 158.38(6) . . ?
N3 Ru1 N5 171.39(6) . . ?
N4 Ru1 N5 93.23(6) . . ?
N2 Ru1 N5 107.72(6) . . ?
N3 Ru1 N1 92.19(6) . . ?
N4 Ru1 N1 93.04(6) . . ?
N2 Ru1 N1 80.52(6) . . ?
N5 Ru1 N1 94.01(6) . . ?
N3 Ru1 Cl1 88.32(4) . . ?
N4 Ru1 Cl1 91.75(5) . . ?
N2 Ru1 Cl1 94.90(5) . . ?
N5 Ru1 Cl1 86.00(4) . . ?
N1 Ru1 Cl1 175.20(4) . . ?
C1 N1 C5 118.62(16) . . ?
C1 N1 Ru1 120.26(12) . . ?
C5 N1 Ru1 120.39(12) . . ?
C8 N2 C7 116.18(15) . . ?
C8 N2 Ru1 115.40(12) . . ?
C7 N2 Ru1 125.46(12) . . ?
C9 N3 C13 123.67(15) . . ?
C9 N3 Ru1 118.93(12) . . ?
C13 N3 Ru1 117.09(12) . . ?
C14 N4 C15 118.79(15) . . ?
C14 N4 Ru1 116.02(12) . . ?
C15 N4 Ru1 124.90(12) . . ?
C21 N5 C17 118.34(15) . . ?
C21 N5 Ru1 119.37(12) . . ?
C17 N5 Ru1 121.87(12) . . ?
N1 C1 C2 123.09(18) . . ?
N1 C1 H1A 118.5 . . ?
C2 C1 H1A 118.5 . . ?
C1 C2 C3 118.39(19) . . ?
C1 C2 H2A 120.8 . . ?
C3 C2 H2A 120.8 . . ?
C4 C3 C2 118.88(19) . . ?
C4 C3 H3A 120.6 . . ?
C2 C3 H3A 120.6 . . ?
C3 C4 C5 120.40(19) . . ?
C3 C4 H4A 119.8 . . ?
C5 C4 H4A 119.8 . . ?
N1 C5 C4 120.54(18) . . ?
N1 C5 C6 118.80(16) . . ?
C4 C5 C6 120.66(17) . . ?
C5 C6 C7 113.16(15) . . ?
C5 C6 H6A 108.9 . . ?
C7 C6 H6A 108.9 . . ?
C5 C6 H6B 108.9 . . ?
C7 C6 H6B 108.9 . . ?
H6A C6 H6B 107.8 . . ?
N2 C7 C6 108.53(15) . . ?
N2 C7 H7A 110.0 . . ?
C6 C7 H7A 110.0 . . ?
N2 C7 H7B 110.0 . . ?
C6 C7 H7B 110.0 . . ?
H7A C7 H7B 108.4 . . ?
O1 C8 N2 126.32(17) . . ?
O1 C8 C9 120.98(16) . . ?
N2 C8 C9 112.65(15) . . ?
N3 C9 C10 119.24(17) . . ?
N3 C9 C8 113.26(15) . . ?
C10 C9 C8 127.45(16) . . ?
C9 C10 C11 118.50(17) . . ?
C9 C10 H10A 120.8 . . ?
C11 C10 H10A 120.8 . . ?
C10 C11 C12 120.63(17) . . ?
C10 C11 H11A 119.7 . . ?
C12 C11 H11A 119.7 . . ?
C13 C12 C11 118.34(18) . . ?
C13 C12 H12A 120.8 . . ?
C11 C12 H12A 120.8 . . ?
N3 C13 C12 119.59(17) . . ?
N3 C13 C14 114.00(15) . . ?
C12 C13 C14 126.41(17) . . ?
O2 C14 N4 126.99(17) . . ?
O2 C14 C13 121.16(17) . . ?
N4 C14 C13 111.85(15) . . ?
N4 C15 C16 110.32(15) . . ?
N4 C15 H15A 109.6 . . ?
C16 C15 H15A 109.6 . . ?
N4 C15 H15B 109.6 . . ?
C16 C15 H15B 109.6 . . ?
H15A C15 H15B 108.1 . . ?
C17 C16 C15 115.66(15) . . ?
C17 C16 H16A 108.4 . . ?
C15 C16 H16A 108.4 . . ?
C17 C16 H16B 108.4 . . ?
C15 C16 H16B 108.4 . . ?
H16A C16 H16B 107.4 . . ?
N5 C17 C18 120.44(17) . . ?
N5 C17 C16 119.48(16) . . ?
C18 C17 C16 120.05(16) . . ?
C19 C18 C17 120.76(17) . . ?
C19 C18 H18A 119.6 . . ?
C17 C18 H18A 119.6 . . ?
C18 C19 C20 118.61(17) . . ?
C18 C19 H19A 120.7 . . ?
C20 C19 H19A 120.7 . . ?
C21 C20 C19 118.35(18) . . ?
C21 C20 H20A 120.8 . . ?
C19 C20 H20A 120.8 . . ?
N5 C21 C20 123.39(17) . . ?
N5 C21 H21A 118.3 . . ?
C20 C21 H21A 118.3 . . ?
N6 C22 C23 178.0(3) . . ?
C22 C23 H23A 109.5 . . ?
C22 C23 H23B 109.5 . . ?
H23A C23 H23B 109.5 . . ?
C22 C23 H23C 109.5 . . ?
H23A C23 H23C 109.5 . . ?
H23B C23 H23C 109.5 . . ?

loop_
_geom_bond_atom_site_label_1
_geom_bond_atom_site_label_2
_geom_bond_distance
_geom_bond_site_symmetry_2
_geom_bond_publ_flag
Ru1 N3 1.9634(15) . ?
Ru1 N4 2.0079(15) . ?
Ru1 N2 2.0461(15) . ?
Ru1 N5 2.1054(15) . ?
Ru1 N1 2.1285(15) . ?
Ru1 Cl1 2.3484(5) . ?
O1 C8 1.238(2) . ?
O2 C14 1.238(2) . ?
N1 C1 1.348(2) . ?
N1 C5 1.364(2) . ?
N2 C8 1.367(2) . ?
N2 C7 1.458(2) . ?
N3 C9 1.340(2) . ?
N3 C13 1.342(2) . ?
N4 C14 1.361(2) . ?
N4 C15 1.455(2) . ?
N5 C21 1.356(2) . ?
N5 C17 1.356(2) . ?
C1 C2 1.386(3) . ?
C1 H1A 0.9500 . ?
C2 C3 1.388(3) . ?
C2 H2A 0.9500 . ?
C3 C4 1.385(3) . ?
C3 H3A 0.9500 . ?
C4 C5 1.390(3) . ?
C4 H4A 0.9500 . ?
C5 C6 1.506(3) . ?
C6 C7 1.540(3) . ?
C6 H6A 0.9900 . ?
C6 H6B 0.9900 . ?
C7 H7A 0.9900 . ?
C7 H7B 0.9900 . ?
C8 C9 1.500(3) . ?
C9 C10 1.391(2) . ?
C10 C11 1.395(3) . ?
C10 H10A 0.9500 . ?
C11 C12 1.396(3) . ?
C11 H11A 0.9500 . ?
C12 C13 1.386(2) . ?
C12 H12A 0.9500 . ?
C13 C14 1.513(3) . ?
C15 C16 1.530(3) . ?
C15 H15A 0.9900 . ?
C15 H15B 0.9900 . ?
C16 C17 1.514(3) . ?
C16 H16A 0.9900 . ?
C16 H16B 0.9900 . ?
C17 C18 1.395(3) . ?
C18 C19 1.380(3) . ?
C18 H18A 0.9500 . ?
C19 C20 1.391(3) . ?
C19 H19A 0.9500 . ?
C20 C21 1.380(2) . ?
C20 H20A 0.9500 . ?
C21 H21A 0.9500 . ?
N6 C22 1.127(3) . ?
C22 C23 1.462(4) . ?
C23 H23A 0.9800 . ?
C23 H23B 0.9800 . ?
C23 H23C 0.9800 . ?
